data_7229185
loop_
_publ_author_name
'Valdo, Ana Karoline Silva Medanha'
'Sarotti, Ariel Marcelo'
'Martins, Felipe Terra'

_publ_section_title
;
 Synthon trends according to acid strength and geometry in salts of
 N-heterocyclic bases
;
_journal_name_full CrystEngComm
_journal_paper_doi 10.1039/C7CE01490B
_journal_year 2017
_chemical_formula_sum 'C12 H19 N2 O12 P3'
_chemical_formula_weight 476.20
_space_group_crystal_system monoclinic
_space_group_IT_number 15
_space_group_name_Hall '-C 2yc'
_space_group_name_H-M_alt 'C 1 2/c 1'
_symmetry_space_group_name_Hall '-C 2yc'
_symmetry_space_group_name_H-M 'C 1 2/c 1'
_atom_sites_solution_hydrogens geom
_audit_creation_method SHELXL-2014/7
_audit_update_record
;
2017-08-14 deposited with the CCDC.
2017-09-18 downloaded from the CCDC.
;
_cell_angle_alpha 90
_cell_angle_beta 99.380(5)
_cell_angle_gamma 90
_cell_formula_units_Z 4
_cell_length_a 21.4140(16)
_cell_length_b 9.4256(9)
_cell_length_c 9.4548(7)
_cell_measurement_reflns_used 812
_cell_measurement_temperature 296(2)
_cell_measurement_theta_max 24.05
_cell_measurement_theta_min 3.11
_cell_volume 1882.8(3)
_computing_structure_refinement 'SHELXL-2014/7 (Sheldrick, 2014)'
_diffrn_ambient_temperature 296(2)
_diffrn_measured_fraction_theta_full 0.974
_diffrn_measured_fraction_theta_max 0.974
_diffrn_measurement_device_type 'Bruker APEX-II CCD'
_diffrn_measurement_method '\f and \w scans'
_diffrn_radiation_type MoK\a
_diffrn_radiation_wavelength 0.71073
_diffrn_reflns_av_R_equivalents 0.0255
_diffrn_reflns_av_unetI/netI 0.0396
_diffrn_reflns_Laue_measured_fraction_full 0.974
_diffrn_reflns_Laue_measured_fraction_max 0.974
_diffrn_reflns_limit_h_max 24
_diffrn_reflns_limit_h_min -24
_diffrn_reflns_limit_k_max 6
_diffrn_reflns_limit_k_min -11
_diffrn_reflns_limit_l_max 10
_diffrn_reflns_limit_l_min -11
_diffrn_reflns_number 3051
_diffrn_reflns_point_group_measured_fraction_full 0.974
_diffrn_reflns_point_group_measured_fraction_max 0.974
_diffrn_reflns_theta_full 25.049
_diffrn_reflns_theta_max 25.049
_diffrn_reflns_theta_min 1.928
_diffrn_source 'sealed tube'
_exptl_absorpt_coefficient_mu 0.384
_exptl_absorpt_correction_T_max 0.981
_exptl_absorpt_correction_T_min 0.741
_exptl_absorpt_correction_type multi-scan
_exptl_absorpt_process_details 'Blessing, R. H. (1995) Acta Cryst., A51, 33-38'
_exptl_crystal_colour colorless
_exptl_crystal_density_diffrn 1.680
_exptl_crystal_description plate
_exptl_crystal_F_000 984
_exptl_crystal_size_max 0.2
_exptl_crystal_size_mid 0.1
_exptl_crystal_size_min 0.05
_refine_diff_density_max 0.327
_refine_diff_density_min -0.329
_refine_diff_density_rms 0.063
_refine_ls_extinction_method none
_refine_ls_goodness_of_fit_ref 1.037
_refine_ls_hydrogen_treatment constr
_refine_ls_matrix_type full
_refine_ls_number_parameters 141
_refine_ls_number_reflns 1626
_refine_ls_number_restraints 0
_refine_ls_restrained_S_all 1.037
_refine_ls_R_factor_all 0.0599
_refine_ls_R_factor_gt 0.0435
_refine_ls_shift/su_max 0.000
_refine_ls_shift/su_mean 0.000
_refine_ls_structure_factor_coef Fsqd
_refine_ls_weighting_details 'w=1/[\s^2^(Fo^2^)+(0.0502P)^2^+3.3769P] where P=(Fo^2^+2Fc^2^)/3'
_refine_ls_weighting_scheme calc
_refine_ls_wR_factor_gt 0.1031
_refine_ls_wR_factor_ref 0.1143
_reflns_Friedel_coverage 0.000
_reflns_number_gt 1264
_reflns_number_total 1626
_reflns_threshold_expression 'I > 2\s(I)'
_cod_data_source_file c7ce01490b2.cif
_cod_data_source_block B3
_cod_database_code 7229185
_shelx_shelxl_version_number 2014/7
_shelx_space_group_comment
;
The symmetry employed for this shelxl refinement is uniquely defined
by the following loop, which should always be used as a source of
symmetry information in preference to the above space-group names.
They are only intended as comments.
;

loop_
_space_group_symop_operation_xyz
'x, y, z'
'-x, y, -z+1/2'
'x+1/2, y+1/2, z'
'-x+1/2, y+1/2, -z+1/2'
'-x, -y, -z'
'x, -y, z-1/2'
'-x+1/2, -y+1/2, -z'
'x+1/2, -y+1/2, z-1/2'

loop_
_atom_site_label
_atom_site_type_symbol
_atom_site_fract_x
_atom_site_fract_y
_atom_site_fract_z
_atom_site_U_iso_or_equiv
_atom_site_adp_type
_atom_site_occupancy
_atom_site_site_symmetry_order
_atom_site_calc_flag
_atom_site_refinement_flags_posn
_atom_site_refinement_flags_adp
_atom_site_refinement_flags_occupancy
P2 P 0.5000 0.03256(11) 0.2500 0.0235(3) Uani 1 2 d S T P
P1 P 0.29002(4) 0.04987(8) 0.30811(8) 0.0228(2) Uani 1 1 d . . .
O1 O 0.25264(10) -0.0827(2) 0.3190(2) 0.0347(6) Uani 1 1 d . . .
O3 O 0.32732(10) 0.0590(2) 0.1871(2) 0.0332(6) Uani 1 1 d . . .
O6 O 0.44404(10) 0.1385(2) 0.2274(2) 0.0346(6) Uani 1 1 d . . .
H6P H 0.4105 0.0946 0.2156 0.052 Uiso 1 1 calc R U .
O5 O 0.50079(12) -0.0608(2) 0.1208(2) 0.0399(6) Uani 1 1 d . . .
H5P H 0.5012 -0.0111 0.0498 0.060 Uiso 0.5 1 calc R U P
N1 N 0.65917(12) 0.5455(3) -0.0268(3) 0.0330(7) Uani 1 1 d . . .
H1N H 0.6886 0.5484 -0.0787 0.040 Uiso 1 1 calc R U .
C1 C 0.63638(17) 0.6663(4) 0.0147(4) 0.0431(9) Uani 1 1 d . . .
H1 H 0.6525 0.7524 -0.0111 0.052 Uiso 1 1 calc R U .
C2 C 0.58910(19) 0.6639(5) 0.0955(4) 0.0574(12) Uani 1 1 d . . .
H2 H 0.5725 0.7487 0.1233 0.069 Uiso 1 1 calc R U .
C3 C 0.56575(17) 0.5373(6) 0.1362(4) 0.0568(13) Uani 1 1 d . . .
C5 C 0.63816(17) 0.4198(4) 0.0091(4) 0.0399(9) Uani 1 1 d . . .
H5 H 0.6553 0.3368 -0.0216 0.048 Uiso 1 1 calc R U .
C4 C 0.59134(18) 0.4134(5) 0.0911(4) 0.0534(11) Uani 1 1 d . . .
H4 H 0.5766 0.3258 0.1167 0.064 Uiso 1 1 calc R U .
O4 O 0.24074(11) 0.1716(3) 0.3006(3) 0.0518(8) Uani 1 1 d . . .
H4P H 0.2585 0.2480 0.2949 0.078 Uiso 1 1 calc R U .
O2 O 0.33889(12) 0.0728(3) 0.4479(2) 0.0474(7) Uani 1 1 d . . .
H2P H 0.3201 0.0794 0.5166 0.071 Uiso 1 1 calc R U .
C6 C 0.5138(3) 0.4847(8) 0.2180(6) 0.0287(15) Uani 0.5 1 d . . P
H6 H 0.5052 0.3888 0.2280 0.034 Uiso 0.5 1 calc R U P
C6A C 0.5175(3) 0.5846(8) 0.2276(8) 0.0350(17) Uani 0.5 1 d . . P
H6A H 0.5105 0.6801 0.2442 0.042 Uiso 0.5 1 calc R U P

loop_
_atom_site_aniso_label
_atom_site_aniso_U_11
_atom_site_aniso_U_22
_atom_site_aniso_U_33
_atom_site_aniso_U_23
_atom_site_aniso_U_13
_atom_site_aniso_U_12
P2 0.0255(6) 0.0229(6) 0.0236(6) 0.000 0.0087(5) 0.000
P1 0.0216(4) 0.0250(4) 0.0235(4) 0.0001(3) 0.0090(3) -0.0016(3)
O1 0.0340(13) 0.0287(12) 0.0464(14) -0.0084(11) 0.0216(11) -0.0086(10)
O3 0.0294(12) 0.0456(14) 0.0281(12) -0.0058(10) 0.0155(10) -0.0081(11)
O6 0.0229(12) 0.0288(12) 0.0533(14) -0.0031(11) 0.0095(10) -0.0008(10)
O5 0.0596(16) 0.0327(13) 0.0288(12) -0.0047(10) 0.0116(11) 0.0075(12)
N1 0.0237(14) 0.0443(17) 0.0343(15) 0.0093(13) 0.0150(12) 0.0054(13)
C1 0.046(2) 0.037(2) 0.047(2) 0.0119(17) 0.0099(18) 0.0076(17)
C2 0.052(2) 0.079(3) 0.044(2) -0.009(2) 0.015(2) 0.033(2)
C3 0.0255(19) 0.117(4) 0.0308(19) 0.019(2) 0.0120(16) 0.020(2)
C5 0.041(2) 0.0343(19) 0.046(2) 0.0085(17) 0.0129(17) 0.0094(16)
C4 0.039(2) 0.069(3) 0.053(2) 0.032(2) 0.0107(19) -0.011(2)
O4 0.0448(15) 0.0375(14) 0.0825(19) 0.0191(14) 0.0385(15) 0.0121(12)
O2 0.0473(15) 0.0658(18) 0.0282(13) 0.0061(12) 0.0034(11) -0.0243(13)
C6 0.032(5) 0.031(4) 0.025(4) 0.003(3) 0.011(3) 0.001(3)
C6A 0.032(5) 0.025(3) 0.051(5) 0.002(3) 0.016(3) 0.003(3)

loop_
_atom_type_symbol
_atom_type_description
_atom_type_scat_dispersion_real
_atom_type_scat_dispersion_imag
_atom_type_scat_source
C C 0.0033 0.0016 'International Tables Vol C Tables 4.2.6.8 and 6.1.1.4'
H H 0.0000 0.0000 'International Tables Vol C Tables 4.2.6.8 and 6.1.1.4'
N N 0.0061 0.0033 'International Tables Vol C Tables 4.2.6.8 and 6.1.1.4'
O O 0.0106 0.0060 'International Tables Vol C Tables 4.2.6.8 and 6.1.1.4'
S S 0.1246 0.1234 'International Tables Vol C Tables 4.2.6.8 and 6.1.1.4'
P P 0.1023 0.0942 'International Tables Vol C Tables 4.2.6.8 and 6.1.1.4'

loop_
_geom_angle_atom_site_label_1
_geom_angle_atom_site_label_2
_geom_angle_atom_site_label_3
_geom_angle
_geom_angle_site_symmetry_1
_geom_angle_site_symmetry_3
O5 P2 O5 108.61(19) . 2_655
O5 P2 O6 112.18(13) . 2_655
O5 P2 O6 112.05(13) 2_655 2_655
O5 P2 O6 112.05(13) . .
O5 P2 O6 112.18(13) 2_655 .
O6 P2 O6 99.63(17) 2_655 .
O1 P1 O3 117.21(12) . .
O1 P1 O4 104.66(13) . .
O3 P1 O4 111.42(13) . .
O1 P1 O2 110.44(14) . .
O3 P1 O2 105.73(13) . .
O4 P1 O2 107.05(16) . .
P2 O6 H6P 109.5 . .
P2 O5 H5P 109.5 . .
C1 N1 C5 122.3(3) . .
C1 N1 H1N 118.9 . .
C5 N1 H1N 118.9 . .
N1 C1 C2 119.7(4) . .
N1 C1 H1 120.2 . .
C2 C1 H1 120.2 . .
C1 C2 C3 120.6(4) . .
C1 C2 H2 119.7 . .
C3 C2 H2 119.7 . .
C2 C3 C4 117.8(3) . .
C2 C3 C6A 102.5(5) . .
C4 C3 C6A 139.7(5) . .
C2 C3 C6 138.4(5) . .
C4 C3 C6 103.8(5) . .
N1 C5 C4 119.6(3) . .
N1 C5 H5 120.2 . .
C4 C5 H5 120.2 . .
C5 C4 C3 120.1(4) . .
C5 C4 H4 120.0 . .
C3 C4 H4 120.0 . .
P1 O4 H4P 109.5 . .
P1 O2 H2P 109.5 . .
C6A C6 C3 115.1(6) 2_655 .
C6A C6 H6 122.4 2_655 .
C3 C6 H6 122.4 . .
C6 C6A C3 116.8(5) 2_655 .
C6 C6A H6A 121.6 2_655 .
C3 C6A H6A 121.6 . .

loop_
_geom_bond_atom_site_label_1
_geom_bond_atom_site_label_2
_geom_bond_distance
_geom_bond_site_symmetry_2
P2 O5 1.508(2) .
P2 O5 1.508(2) 2_655
P2 O6 1.548(2) 2_655
P2 O6 1.548(2) .
P1 O1 1.497(2) .
P1 O3 1.501(2) .
P1 O4 1.553(2) .
P1 O2 1.562(2) .
O6 H6P 0.8200 .
O5 H5P 0.8200 .
N1 C1 1.323(4) .
N1 C5 1.331(4) .
N1 H1N 0.8600 .
C1 C2 1.365(5) .
C1 H1 0.9300 .
C2 C3 1.373(6) .
C2 H2 0.9300 .
C3 C4 1.386(6) .
C3 C6A 1.518(7) .
C3 C6 1.537(7) .
C5 C4 1.365(5) .
C5 H5 0.9300 .
C4 H4 0.9300 .
O4 H4P 0.8200 .
O2 H2P 0.8200 .
C6 C6A 1.309(8) 2_655
C6 H6 0.9300 .
C6A C6 1.309(8) 2_655
C6A H6A 0.9300 .

loop_
_geom_torsion_atom_site_label_1
_geom_torsion_atom_site_label_2
_geom_torsion_atom_site_label_3
_geom_torsion_atom_site_label_4
_geom_torsion
_geom_torsion_site_symmetry_4
C5 N1 C1 C2 -0.9(5) .
N1 C1 C2 C3 1.1(6) .
C1 C2 C3 C4 -0.7(6) .
C1 C2 C3 C6A 177.5(4) .
C1 C2 C3 C6 -177.1(5) .
C1 N1 C5 C4 0.2(5) .
N1 C5 C4 C3 0.2(6) .
C2 C3 C4 C5 0.0(6) .
C6A C3 C4 C5 -177.3(6) .
C6 C3 C4 C5 177.6(4) .
C2 C3 C6 C6A -3.6(9) 2_655
C4 C3 C6 C6A 179.7(5) 2_655
C6A C3 C6 C6A 5.3(9) 2_655
C2 C3 C6A C6 179.4(6) 2_655
C4 C3 C6A C6 -3.1(10) 2_655
C6 C3 C6A C6 5.5(7) 2_655
